data_2213613
loop_
_publ_author_name
'Qian Yang'
'Wei-Dong Ye'
'Jian-Yong Yuan'
'Jing-Jing Nie'

_publ_section_title
;
 Eplerenone tetrahydrofuran solvate
;
_journal_coeditor_code XU2229
_journal_issue 5
_journal_name_full 'Acta Crystallographica Section E'
_journal_page_first o2068
_journal_page_last o2070
_journal_paper_doi 10.1107/S1600536807014031
_journal_volume 63
_journal_year 2007
_chemical_formula_moiety 'C24 H30 O6, C4 H8 O'
_chemical_formula_sum 'C28 H38 O7'
_chemical_formula_weight 486.58
_chemical_name_systematic
;
9\a,11-Epoxy-7\a-(methoxycarbonyl)-3-oxo-17\a-pregn-4-ene-21,17-carbolactone
;
_space_group_IT_number 19
_symmetry_cell_setting orthorhombic
_symmetry_space_group_name_Hall 'P 2ac 2ab'
_symmetry_space_group_name_H-M 'P 21 21 21'
_atom_sites_solution_hydrogens geom
_atom_sites_solution_primary direct
_atom_sites_solution_secondary difmap
_audit_creation_method SHELXL-97
_cell_angle_alpha 90.00
_cell_angle_beta 90.00
_cell_angle_gamma 90.00
_cell_formula_units_Z 4
_cell_length_a 8.2974(7)
_cell_length_b 13.1968(11)
_cell_length_c 23.3855(15)
_cell_measurement_reflns_used 3608
_cell_measurement_temperature 295(2)
_cell_measurement_theta_max 24.0
_cell_measurement_theta_min 3.0
_cell_volume 2560.7(3)
_computing_cell_refinement PROCESS-AUTO
_computing_data_collection 'PROCESS-AUTO (Rigaku, 1998)'
_computing_data_reduction 'CrystalStructure (Rigaku/MSC, 2002)'
_computing_molecular_graphics 'Ortep-3 for Windows (Farrugia, 1997)'
_computing_publication_material 'WinGX (Farrugia, 1999)'
_computing_structure_refinement 'SHELXL-97 (Sheldrick, 1997)'
_computing_structure_solution 'SIR-92 (Altomare <i>et al.</i>,  1993)'
_diffrn_ambient_temperature 295(2)
_diffrn_detector_area_resol_mean 10.0
_diffrn_measured_fraction_theta_full 1.00
_diffrn_measured_fraction_theta_max 1.00
_diffrn_measurement_device_type 'Rigaku RAXIS-RAPID IP'
_diffrn_measurement_method \w
_diffrn_radiation_monochromator graphite
_diffrn_radiation_source 'fine-focus sealed tube'
_diffrn_radiation_type MoK\a
_diffrn_radiation_wavelength 0.71073
_diffrn_reflns_av_R_equivalents 0.053
_diffrn_reflns_av_sigmaI/netI 0.031
_diffrn_reflns_limit_h_max 9
_diffrn_reflns_limit_h_min -10
_diffrn_reflns_limit_k_max 17
_diffrn_reflns_limit_k_min -17
_diffrn_reflns_limit_l_max 30
_diffrn_reflns_limit_l_min -30
_diffrn_reflns_number 24665
_diffrn_reflns_theta_full 27.4
_diffrn_reflns_theta_max 27.4
_diffrn_reflns_theta_min 3.0
_diffrn_standards_interval_count 0
_diffrn_standards_interval_time 0
_diffrn_standards_number 0
_exptl_absorpt_coefficient_mu 0.090
_exptl_absorpt_correction_type none
_exptl_crystal_colour colorless
_exptl_crystal_density_diffrn 1.262
_exptl_crystal_density_method 'not measured'
_exptl_crystal_description block
_exptl_crystal_F_000 1048
_exptl_crystal_size_max 0.32
_exptl_crystal_size_mid 0.19
_exptl_crystal_size_min 0.13
_refine_diff_density_max 0.31
_refine_diff_density_min -0.35
_refine_ls_extinction_coef 0.045(7)
_refine_ls_extinction_expression Fc^*^=kFc[1+0.001xFc^2^\l^3^/sin(2\q)]^-1/4^
_refine_ls_extinction_method SHELXL
_refine_ls_goodness_of_fit_ref 1.068
_refine_ls_hydrogen_treatment constr
_refine_ls_matrix_type full
_refine_ls_number_parameters 308
_refine_ls_number_reflns 3304
_refine_ls_number_restraints 10
_refine_ls_restrained_S_all 1.068
_refine_ls_R_factor_all 0.108
_refine_ls_R_factor_gt 0.070
_refine_ls_shift/su_max 0.000
_refine_ls_shift/su_mean 0.000
_refine_ls_structure_factor_coef Fsqd
_refine_ls_weighting_details 'calc w=1/[\s^2^(Fo^2^)+(0.1455P)^2^+0.1324P] where P=(Fo^2^+2Fc^2^)/3'
_refine_ls_weighting_scheme calc
_refine_ls_wR_factor_gt 0.187
_refine_ls_wR_factor_ref 0.229
_reflns_number_gt 2006
_reflns_number_total 3304
_reflns_threshold_expression I>2\s(I)
_cod_data_source_file xu2229.cif
_cod_data_source_block I
_cod_original_sg_symbol_H-M 'P21 21 21'
_cod_database_code 2213613
_cod_database_fobs_code 2213613

loop_
_symmetry_equiv_pos_as_xyz
'x, y, z'
'-x+1/2, -y, z+1/2'
'x+1/2, -y+1/2, -z'
'-x, y+1/2, -z+1/2'

loop_
_atom_site_type_symbol
_atom_site_label
_atom_site_fract_x
_atom_site_fract_y
_atom_site_fract_z
_atom_site_U_iso_or_equiv
_atom_site_adp_type
_atom_site_calc_flag
_atom_site_refinement_flags
_atom_site_occupancy
_atom_site_disorder_assembly
_atom_site_disorder_group
O O1 -0.0777(6) 0.5597(4) 0.10371(19) 0.1062(15) Uani d . 1 . .
O O2 0.1430(3) 0.8187(2) 0.29267(12) 0.0515(7) Uani d . 1 . .
O O3 0.4864(4) 0.8351(2) 0.49774(12) 0.0638(9) Uani d . 1 . .
O O4 0.3796(5) 0.8940(3) 0.57841(14) 0.0808(11) Uani d . 1 . .
O O5 0.4781(5) 0.9194(3) 0.22682(17) 0.0838(12) Uani d . 1 . .
O O6 0.3069(4) 0.8341(3) 0.17287(14) 0.0698(9) Uani d . 1 . .
C C1 -0.0151(6) 0.5823(4) 0.1502(3) 0.0714(13) Uani d . 1 . .
C C2 0.1545(6) 0.6066(4) 0.1537(2) 0.0660(12) Uani d . 1 . .
H H2 0.2137 0.6067 0.1199 0.079 Uiso calc R 1 . .
C C3 0.2317(5) 0.6290(3) 0.2021(2) 0.0565(11) Uani d . 1 . .
C C4 0.1439(5) 0.6361(3) 0.25949(19) 0.0517(10) Uani d . 1 . .
C C5 -0.0377(5) 0.6549(4) 0.2481(2) 0.0671(13) Uani d . 1 . .
H H5A -0.0964 0.6481 0.2838 0.081 Uiso calc R 1 . .
H H5B -0.0520 0.7239 0.2346 0.081 Uiso calc R 1 . .
C C6 -0.1086(6) 0.5822(4) 0.2044(3) 0.0743(14) Uani d . 1 . .
H H6A -0.1095 0.5143 0.2202 0.089 Uiso calc R 1 . .
H H6B -0.2191 0.6015 0.1964 0.089 Uiso calc R 1 . .
C C7 0.4105(5) 0.6463(4) 0.20123(19) 0.0552(10) Uani d . 1 . .
H H7A 0.4448 0.6561 0.1620 0.066 Uiso calc R 1 . .
H H7B 0.4640 0.5861 0.2156 0.066 Uiso calc R 1 . .
C C8 0.4650(5) 0.7382(3) 0.23689(18) 0.0516(10) Uani d . 1 . .
H H8 0.5829 0.7359 0.2390 0.062 Uiso calc R 1 . .
C C9 0.3999(4) 0.7247(3) 0.29851(17) 0.0480(9) Uani d . 1 . .
H H9 0.4371 0.6582 0.3117 0.058 Uiso calc R 1 . .
C C10 0.2174(5) 0.7203(3) 0.29697(19) 0.0480(9) Uani d . 1 . .
C C11 0.1274(5) 0.7624(3) 0.34578(18) 0.0526(10) Uani d . 1 . .
H H11 0.0212 0.7320 0.3523 0.063 Uiso calc R 1 . .
C C12 0.2053(5) 0.8070(4) 0.39790(19) 0.0565(11) Uani d . 1 . .
H H12A 0.1537 0.7794 0.4317 0.068 Uiso calc R 1 . .
H H12B 0.1878 0.8797 0.3979 0.068 Uiso calc R 1 . .
C C13 0.3866(5) 0.7861(3) 0.40120(17) 0.0506(10) Uani d . 1 . .
C C14 0.4611(5) 0.8016(3) 0.34114(18) 0.0525(10) Uani d . 1 . .
H H14 0.4285 0.8688 0.3276 0.063 Uiso calc R 1 . .
C C15 0.6446(5) 0.8043(5) 0.3516(2) 0.0675(13) Uani d . 1 . .
H H15A 0.6968 0.8508 0.3254 0.081 Uiso calc R 1 . .
H H15B 0.6914 0.7375 0.3468 0.081 Uiso calc R 1 . .
C C16 0.6632(6) 0.8413(5) 0.4143(2) 0.0690(13) Uani d . 1 . .
H H16A 0.7161 0.7901 0.4374 0.083 Uiso calc R 1 . .
H H16B 0.7262 0.9031 0.4158 0.083 Uiso calc R 1 . .
C C17 0.4921(6) 0.8602(3) 0.43579(18) 0.0555(10) Uani d . 1 . .
C C18 0.4397(6) 0.9725(3) 0.4349(2) 0.0603(11) Uani d . 1 . .
H H18A 0.5329 1.0169 0.4346 0.072 Uiso calc R 1 . .
H H18B 0.3741 0.9868 0.4015 0.072 Uiso calc R 1 . .
C C19 0.3443(7) 0.9860(4) 0.4886(2) 0.0665(12) Uani d . 1 . .
H H19A 0.3635 1.0523 0.5050 0.080 Uiso calc R 1 . .
H H19B 0.2300 0.9785 0.4811 0.080 Uiso calc R 1 . .
C C20 0.4026(6) 0.9045(4) 0.52768(19) 0.0616(11) Uani d . 1 . .
C C21 0.1664(6) 0.5344(4) 0.2914(2) 0.0666(12) Uani d . 1 . .
H H21A 0.2780 0.5257 0.3010 0.100 Uiso calc R 1 . .
H H21B 0.1322 0.4796 0.2672 0.100 Uiso calc R 1 . .
H H21C 0.1030 0.5346 0.3257 0.100 Uiso calc R 1 . .
C C22 0.4124(7) 0.6769(4) 0.4232(2) 0.0670(12) Uani d . 1 . .
H H22A 0.3882 0.6741 0.4634 0.101 Uiso calc R 1 . .
H H22B 0.5225 0.6573 0.4171 0.101 Uiso calc R 1 . .
H H22C 0.3425 0.6315 0.4029 0.101 Uiso calc R 1 . .
C C23 0.4194(5) 0.8405(4) 0.21240(18) 0.0554(10) Uani d . 1 . .
C C24 0.2483(9) 0.9285(4) 0.1484(3) 0.0949(19) Uani d . 1 . .
H H24A 0.2075 0.9711 0.1784 0.142 Uiso calc R 1 . .
H H24B 0.1636 0.9142 0.1216 0.142 Uiso calc R 1 . .
H H24C 0.3350 0.9624 0.1291 0.142 Uiso calc R 1 . .
O O7 0.302(3) 0.4143(19) 0.4767(10) 0.243(7) Uiso d PD 0.479(9) A 1
C C71 0.159(3) 0.357(2) 0.4816(9) 0.159(3) Uiso d PD 0.479(9) A 1
C C72 0.152(3) 0.3217(19) 0.4185(9) 0.159(3) Uiso d PD 0.479(9) A 1
C C73 0.317(3) 0.2670(15) 0.4240(11) 0.159(3) Uiso d PD 0.479(9) A 1
C C74 0.383(3) 0.3772(15) 0.4286(11) 0.159(3) Uiso d PD 0.479(9) A 1
O O8 0.306(3) 0.2823(18) 0.4922(11) 0.243(7) Uiso d PD 0.521(9) A 2
C C81 0.192(3) 0.3585(19) 0.4992(9) 0.159(3) Uiso d PD 0.521(9) A 2
C C82 0.184(3) 0.4072(17) 0.4393(8) 0.159(3) Uiso d PD 0.521(9) A 2
C C83 0.282(3) 0.3332(18) 0.4006(9) 0.159(3) Uiso d PD 0.521(9) A 2
C C84 0.400(3) 0.2800(19) 0.4427(9) 0.159(3) Uiso d PD 0.521(9) A 2

loop_
_atom_site_aniso_label
_atom_site_aniso_U_11
_atom_site_aniso_U_22
_atom_site_aniso_U_33
_atom_site_aniso_U_12
_atom_site_aniso_U_13
_atom_site_aniso_U_23
O1 0.101(3) 0.134(4) 0.083(3) -0.046(3) -0.030(2) -0.009(3)
O2 0.0516(14) 0.0467(15) 0.0562(16) 0.0044(13) -0.0006(13) 0.0044(12)
O3 0.082(2) 0.0636(19) 0.0458(16) 0.0165(17) -0.0072(15) 0.0007(14)
O4 0.111(3) 0.082(2) 0.0495(19) 0.009(2) 0.0006(19) -0.0004(17)
O5 0.106(3) 0.070(2) 0.075(2) -0.031(2) -0.004(2) 0.0016(18)
O6 0.076(2) 0.066(2) 0.068(2) 0.0022(18) -0.0139(17) 0.0087(16)
C1 0.073(3) 0.065(3) 0.077(3) -0.012(3) -0.011(3) -0.005(3)
C2 0.069(3) 0.070(3) 0.059(3) -0.007(2) 0.001(2) -0.012(2)
C3 0.057(2) 0.049(2) 0.064(3) 0.0000(19) 0.001(2) -0.007(2)
C4 0.047(2) 0.049(2) 0.059(2) 0.0035(18) 0.0026(19) -0.0043(18)
C5 0.048(2) 0.067(3) 0.086(3) 0.000(2) -0.004(2) -0.017(3)
C6 0.059(3) 0.067(3) 0.097(4) -0.005(2) -0.010(3) -0.018(3)
C7 0.051(2) 0.061(2) 0.054(2) 0.003(2) 0.0061(19) -0.009(2)
C8 0.0413(19) 0.063(3) 0.051(2) -0.0042(19) 0.0034(18) -0.0002(19)
C9 0.0414(18) 0.051(2) 0.051(2) 0.0025(17) 0.0025(18) 0.0019(18)
C10 0.0464(19) 0.044(2) 0.054(2) 0.0049(17) 0.0066(18) 0.0015(17)
C11 0.052(2) 0.055(2) 0.052(2) 0.0022(19) 0.0089(19) 0.0019(19)
C12 0.053(2) 0.066(3) 0.050(2) 0.002(2) 0.005(2) -0.001(2)
C13 0.053(2) 0.054(2) 0.045(2) 0.0040(18) 0.0001(18) 0.0028(18)
C14 0.049(2) 0.059(2) 0.049(2) 0.0012(19) 0.0031(18) 0.0004(19)
C15 0.048(2) 0.097(4) 0.057(3) -0.004(3) -0.002(2) -0.009(3)
C16 0.056(2) 0.087(4) 0.065(3) 0.003(3) -0.006(2) -0.009(3)
C17 0.063(2) 0.058(2) 0.045(2) 0.005(2) -0.0079(19) 0.0006(19)
C18 0.067(3) 0.054(2) 0.059(3) -0.001(2) -0.005(2) 0.010(2)
C19 0.084(3) 0.057(3) 0.059(3) 0.015(3) -0.006(2) -0.003(2)
C20 0.071(3) 0.063(3) 0.050(2) 0.005(2) -0.001(2) -0.001(2)
C21 0.068(3) 0.055(3) 0.077(3) -0.004(2) 0.006(3) 0.004(2)
C22 0.081(3) 0.061(3) 0.058(3) 0.013(3) 0.004(2) 0.008(2)
C23 0.057(2) 0.061(3) 0.048(2) -0.008(2) 0.0103(19) 0.0015(19)
C24 0.114(5) 0.073(4) 0.098(4) 0.021(4) -0.014(4) 0.018(3)

loop_
_atom_type_symbol
_atom_type_description
_atom_type_scat_dispersion_real
_atom_type_scat_dispersion_imag
_atom_type_scat_source
C C 0.0033 0.0000 'International Tables Vol C Tables 4.2.6.8 and 6.1.1.4'
H H 0.0000 0.0000 'International Tables Vol C Tables 4.2.6.8 and 6.1.1.4'
O O 0.0106 0.0000 'International Tables Vol C Tables 4.2.6.8 and 6.1.1.4'

loop_
_geom_angle_atom_site_label_1
_geom_angle_atom_site_label_2
_geom_angle_atom_site_label_3
_geom_angle
C10 O2 C11 61.2(3)
C20 O3 C17 111.8(3)
C23 O6 C24 117.3(4)
O1 C1 C2 120.6(6)
O1 C1 C6 121.9(5)
C2 C1 C6 117.4(5)
C3 C2 C1 124.3(5)
C3 C2 H2 117.8
C1 C2 H2 117.8
C2 C3 C7 119.8(4)
C2 C3 C4 122.0(4)
C7 C3 C4 118.2(4)
C3 C4 C10 110.8(3)
C3 C4 C21 108.2(4)
C10 C4 C21 107.7(4)
C3 C4 C5 108.8(4)
C10 C4 C5 111.5(3)
C21 C4 C5 109.8(4)
C6 C5 C4 112.9(4)
C6 C5 H5A 109.0
C4 C5 H5A 109.0
C6 C5 H5B 109.0
C4 C5 H5B 109.0
H5A C5 H5B 107.8
C1 C6 C5 111.8(4)
C1 C6 H6A 109.3
C5 C6 H6A 109.3
C1 C6 H6B 109.3
C5 C6 H6B 109.3
H6A C6 H6B 107.9
C3 C7 C8 113.7(4)
C3 C7 H7A 108.8
C8 C7 H7A 108.8
C3 C7 H7B 108.8
C8 C7 H7B 108.8
H7A C7 H7B 107.7
C23 C8 C7 115.1(4)
C23 C8 C9 111.5(3)
C7 C8 C9 108.1(3)
C23 C8 H8 107.2
C7 C8 H8 107.2
C9 C8 H8 107.2
C14 C9 C10 112.2(3)
C14 C9 C8 114.8(3)
C10 C9 C8 109.3(3)
C14 C9 H9 106.7
C10 C9 H9 106.7
C8 C9 H9 106.7
O2 C10 C11 59.8(3)
O2 C10 C9 113.3(3)
C11 C10 C9 118.3(4)
O2 C10 C4 116.1(3)
C11 C10 C4 120.8(3)
C9 C10 C4 115.9(3)
O2 C11 C10 59.0(2)
O2 C11 C12 117.1(4)
C10 C11 C12 124.0(4)
O2 C11 H11 115.0
C10 C11 H11 115.0
C12 C11 H11 115.0
C11 C12 C13 113.2(4)
C11 C12 H12A 108.9
C13 C12 H12A 108.9
C11 C12 H12B 108.9
C13 C12 H12B 108.9
H12A C12 H12B 107.8
C12 C13 C17 118.0(4)
C12 C13 C22 108.7(4)
C17 C13 C22 109.8(4)
C12 C13 C14 108.8(3)
C17 C13 C14 99.6(3)
C22 C13 C14 111.7(4)
C9 C14 C15 116.9(4)
C9 C14 C13 112.1(3)
C15 C14 C13 104.6(4)
C9 C14 H14 107.6
C15 C14 H14 107.6
C13 C14 H14 107.6
C14 C15 C16 104.8(4)
C14 C15 H15A 110.8
C16 C15 H15A 110.8
C14 C15 H15B 110.8
C16 C15 H15B 110.8
H15A C15 H15B 108.9
C17 C16 C15 105.7(3)
C17 C16 H16A 110.6
C15 C16 H16A 110.6
C17 C16 H16B 110.6
C15 C16 H16B 110.6
H16A C16 H16B 108.7
O3 C17 C16 108.3(4)
O3 C17 C13 110.6(4)
C16 C17 C13 104.6(4)
O3 C17 C18 102.6(3)
C16 C17 C18 114.5(4)
C13 C17 C18 116.2(4)
C19 C18 C17 104.5(4)
C19 C18 H18A 110.8
C17 C18 H18A 110.8
C19 C18 H18B 110.8
C17 C18 H18B 110.8
H18A C18 H18B 108.9
C20 C19 C18 104.9(4)
C20 C19 H19A 110.8
C18 C19 H19A 110.8
C20 C19 H19B 110.8
C18 C19 H19B 110.8
H19A C19 H19B 108.8
O4 C20 O3 120.9(5)
O4 C20 C19 129.3(5)
O3 C20 C19 109.8(4)
C4 C21 H21A 109.5
C4 C21 H21B 109.5
H21A C21 H21B 109.5
C4 C21 H21C 109.5
H21A C21 H21C 109.5
H21B C21 H21C 109.5
C13 C22 H22A 109.5
C13 C22 H22B 109.5
H22A C22 H22B 109.5
C13 C22 H22C 109.5
H22A C22 H22C 109.5
H22B C22 H22C 109.5
O5 C23 O6 122.8(5)
O5 C23 C8 124.5(4)
O6 C23 C8 112.7(4)
O6 C24 H24A 109.5
O6 C24 H24B 109.5
H24A C24 H24B 109.5
O6 C24 H24C 109.5
H24A C24 H24C 109.5
H24B C24 H24C 109.5
C74 O7 C71 106(2)
O7 C71 C72 97(2)
C71 C72 C73 91.6(18)
C72 C73 C74 83.0(18)
O7 C74 C73 102(2)
C81 O8 C84 120(2)
O8 C81 C82 103(2)
C81 C82 C83 104.1(17)
C84 C83 C82 104.2(16)
O8 C84 C83 99.3(18)

loop_
_geom_bond_atom_site_label_1
_geom_bond_atom_site_label_2
_geom_bond_distance
_geom_bond_publ_flag
O1 C1 1.241(7) y
O2 C10 1.441(5) ?
O2 C11 1.453(5) ?
O3 C20 1.346(5) y
O3 C17 1.487(5) y
O4 C20 1.209(6) y
O5 C23 1.198(6) y
O6 C23 1.316(6) y
O6 C24 1.454(6) ?
C1 C2 1.445(7) ?
C1 C6 1.485(8) ?
C2 C3 1.335(7) y
C2 H2 0.9300 ?
C3 C7 1.502(6) ?
C3 C4 1.529(6) ?
C4 C10 1.541(6) ?
C4 C21 1.546(6) ?
C4 C5 1.551(6) ?
C5 C6 1.521(7) ?
C5 H5A 0.9700 ?
C5 H5B 0.9700 ?
C6 H6A 0.9700 ?
C6 H6B 0.9700 ?
C7 C8 1.539(6) ?
C7 H7A 0.9700 ?
C7 H7B 0.9700 ?
C8 C23 1.514(6) ?
C8 C9 1.549(6) ?
C8 H8 0.9800 ?
C9 C14 1.510(6) ?
C9 C10 1.516(5) ?
C9 H9 0.9800 ?
C10 C11 1.473(6) ?
C11 C12 1.500(6) ?
C11 H11 0.9800 ?
C12 C13 1.532(6) ?
C12 H12A 0.9700 ?
C12 H12B 0.9700 ?
C13 C17 1.541(6) ?
C13 C22 1.545(6) ?
C13 C14 1.548(6) ?
C14 C15 1.543(6) ?
C14 H14 0.9800 ?
C15 C16 1.553(7) ?
C15 H15A 0.9700 ?
C15 H15B 0.9700 ?
C16 C17 1.526(7) ?
C16 H16A 0.9700 ?
C16 H16B 0.9700 ?
C17 C18 1.545(7) ?
C18 C19 1.495(7) ?
C18 H18A 0.9700 ?
C18 H18B 0.9700 ?
C19 C20 1.492(7) ?
C19 H19A 0.9700 ?
C19 H19B 0.9700 ?
C21 H21A 0.9600 ?
C21 H21B 0.9600 ?
C21 H21C 0.9600 ?
C22 H22A 0.9600 ?
C22 H22B 0.9600 ?
C22 H22C 0.9600 ?
C24 H24A 0.9600 ?
C24 H24B 0.9600 ?
C24 H24C 0.9600 ?
O7 C74 1.399(10) ?
O7 C71 1.409(10) ?
C71 C72 1.547(10) ?
C72 C73 1.550(10) ?
C73 C74 1.556(10) ?
O8 C81 1.389(10) ?
O8 C84 1.398(10) ?
C81 C82 1.542(10) ?
C82 C83 1.559(10) ?
C83 C84 1.555(10) ?

loop_
_geom_hbond_atom_site_label_D
_geom_hbond_atom_site_label_H
_geom_hbond_atom_site_label_A
_geom_hbond_site_symmetry_A
_geom_hbond_distance_DH
_geom_hbond_distance_HA
_geom_hbond_distance_DA
_geom_hbond_angle_DHA
_geom_hbond_publ_flag
C11 H11 O4 3_466 0.98 2.60 3.410(6) 140 y
C12 H12B O1 4_555 0.97 2.55 3.499(7) 168 y
C14 H14 O5 . 0.98 2.48 3.096(6) 120 y
C19 H19B O1 4_555 0.97 2.58 3.240(7) 125 y
C21 H21A O5 4_645 0.96 2.55 3.344(7) 141 y

loop_
_geom_torsion_atom_site_label_1
_geom_torsion_atom_site_label_2
_geom_torsion_atom_site_label_3
_geom_torsion_atom_site_label_4
_geom_torsion
O1 C1 C2 C3 -178.2(5)
C6 C1 C2 C3 -0.1(8)
C1 C2 C3 C7 175.9(5)
C1 C2 C3 C4 -3.1(8)
C2 C3 C4 C10 -144.3(5)
C7 C3 C4 C10 36.7(5)
C2 C3 C4 C21 97.8(5)
C7 C3 C4 C21 -81.2(5)
C2 C3 C4 C5 -21.4(6)
C7 C3 C4 C5 159.5(4)
C3 C4 C5 C6 49.1(6)
C10 C4 C5 C6 171.6(4)
C21 C4 C5 C6 -69.1(6)
O1 C1 C6 C5 -153.6(5)
C2 C1 C6 C5 28.3(7)
C4 C5 C6 C1 -53.7(7)
C2 C3 C7 C8 136.3(5)
C4 C3 C7 C8 -44.6(6)
C3 C7 C8 C23 -70.5(5)
C3 C7 C8 C9 54.9(5)
C23 C8 C9 C14 -60.2(4)
C7 C8 C9 C14 172.3(3)
C23 C8 C9 C10 66.8(4)
C7 C8 C9 C10 -60.7(4)
C11 O2 C10 C9 -110.3(4)
C11 O2 C10 C4 112.0(4)
C14 C9 C10 O2 48.5(5)
C8 C9 C10 O2 -80.1(4)
C14 C9 C10 C11 -18.5(5)
C8 C9 C10 C11 -147.1(4)
C14 C9 C10 C4 -173.7(4)
C8 C9 C10 C4 57.8(5)
C3 C4 C10 O2 92.8(4)
C21 C4 C10 O2 -149.0(3)
C5 C4 C10 O2 -28.5(5)
C3 C4 C10 C11 161.8(4)
C21 C4 C10 C11 -80.1(5)
C5 C4 C10 C11 40.5(6)
C3 C4 C10 C9 -43.8(5)
C21 C4 C10 C9 74.4(5)
C5 C4 C10 C9 -165.1(4)
C10 O2 C11 C12 115.2(4)
C9 C10 C11 O2 101.9(4)
C4 C10 C11 O2 -104.3(4)
O2 C10 C11 C12 -103.6(4)
C9 C10 C11 C12 -1.7(6)
C4 C10 C11 C12 152.1(4)
O2 C11 C12 C13 -80.8(5)
C10 C11 C12 C13 -11.4(6)
C11 C12 C13 C17 154.9(4)
C11 C12 C13 C22 -79.3(5)
C11 C12 C13 C14 42.6(5)
C10 C9 C14 C15 173.2(4)
C8 C9 C14 C15 -61.3(5)
C10 C9 C14 C13 52.3(5)
C8 C9 C14 C13 177.9(3)
C12 C13 C14 C9 -65.5(5)
C17 C13 C14 C9 170.4(3)
C22 C13 C14 C9 54.5(5)
C12 C13 C14 C15 166.9(4)
C17 C13 C14 C15 42.7(5)
C22 C13 C14 C15 -73.1(5)
C9 C14 C15 C16 -150.7(4)
C13 C14 C15 C16 -26.0(5)
C14 C15 C16 C17 -1.4(6)
C20 O3 C17 C16 137.2(4)
C20 O3 C17 C13 -108.8(4)
C20 O3 C17 C18 15.8(5)
C15 C16 C17 O3 146.5(4)
C15 C16 C17 C13 28.5(5)
C15 C16 C17 C18 -99.7(5)
C12 C13 C17 O3 82.5(5)
C22 C13 C17 O3 -42.7(5)
C14 C13 C17 O3 -160.1(3)
C12 C13 C17 C16 -161.1(4)
C22 C13 C17 C16 73.7(4)
C14 C13 C17 C16 -43.7(4)
C12 C13 C17 C18 -33.9(6)
C22 C13 C17 C18 -159.1(4)
C14 C13 C17 C18 83.5(4)
O3 C17 C18 C19 -23.9(5)
C16 C17 C18 C19 -140.9(4)
C13 C17 C18 C19 97.0(5)
C17 C18 C19 C20 23.7(5)
C17 O3 C20 O4 176.8(5)
C17 O3 C20 C19 -1.0(5)
C18 C19 C20 O4 167.6(6)
C18 C19 C20 O3 -14.9(6)
C24 O6 C23 O5 -3.1(7)
C24 O6 C23 C8 177.1(5)
C7 C8 C23 O5 -163.7(4)
C9 C8 C23 O5 72.7(5)
C7 C8 C23 O6 16.2(5)
C9 C8 C23 O6 -107.5(4)
C74 O7 C71 C72 -22(3)
O7 C71 C72 C73 61(2)
C71 C72 C73 C74 -69.0(18)
C71 O7 C74 C73 -25(3)
C72 C73 C74 O7 59(2)
C84 O8 C81 C82 12(3)
O8 C81 C82 C83 10(3)
C81 C82 C83 C84 -26(3)
C81 O8 C84 C83 -28(3)
C82 C83 C84 O8 30(3)
